data_4072742
loop_
_publ_author_name
'Paul, Fr\'ed\'eric'
'da Costa, Gr\'egory'
'Bondon, Arnaud'
'Gauthier, Nicolas'
'Sinbandhit, Sourisak'
'Toupet, Loic'
'Costuas, Karine'
'Halet, Jean-Fran\,cois'
'Lapinte, Claude'

_publ_section_title
;
 Spin Delocalization in Electron-Rich Iron(III) Piano-Stool \s-Acetylides.
 An Experimental (NMR) and Theoretical (DFT) Investigation
;
_journal_issue 4
_journal_name_full Organometallics
_journal_page_first 874
_journal_paper_doi 10.1021/om060989j
_journal_volume 26
_journal_year 2007
_chemical_formula_sum 'C45 H43 F9 Fe P3'
_chemical_formula_weight 903.55
_chemical_name_systematic
;
 ?
;
_space_group_IT_number 60
_symmetry_cell_setting orthorhombic
_symmetry_space_group_name_Hall '-P 2n 2ab'
_symmetry_space_group_name_H-M 'P b c n'
_atom_sites_solution_hydrogens geom
_atom_sites_solution_primary direct
_atom_sites_solution_secondary difmap
_audit_creation_method SHELXL-97
_cell_angle_alpha 90.00
_cell_angle_beta 90.00
_cell_angle_gamma 90.00
_cell_formula_units_Z 8
_cell_length_a 16.0682(5)
_cell_length_b 12.2876(4)
_cell_length_c 42.3400(10)
_cell_measurement_temperature 120(1)
_cell_volume 8359.6(4)
_computing_cell_refinement 'CrysAlis RED, Oxford Diffraction Ltd.,Version 1.171.26'
_computing_data_collection 'CrysAlis CCD, Oxford Diffraction Ltd.,Version 1.171.26'
_computing_data_reduction 'CrysAlis RED, Oxford Diffraction Ltd.,Version 1.171.26'
_computing_molecular_graphics 'PLATON_(Spek, 1998)'
_computing_publication_material 'SHELXL-97 (Sheldrick, 1997)'
_computing_structure_refinement 'SHELXL-97 (Sheldrick, 1997)'
_computing_structure_solution 'SIR-97_(Altomare & al., 1998)'
_diffrn_ambient_temperature 293(2)
_diffrn_detector_area_resol_mean 19.64
_diffrn_measured_fraction_theta_full 0.937
_diffrn_measured_fraction_theta_max 0.937
_diffrn_measurement_device_type 'CCD Saphire 3 Xcalibur'
_diffrn_measurement_method 'omega scan'
_diffrn_radiation_monochromator graphite
_diffrn_radiation_source 'fine-focus sealed tube'
_diffrn_radiation_type MoK\a
_diffrn_radiation_wavelength 0.71073
_diffrn_reflns_av_R_equivalents 0.0518
_diffrn_reflns_av_sigmaI/netI 0.0732
_diffrn_reflns_limit_h_max 23
_diffrn_reflns_limit_h_min -23
_diffrn_reflns_limit_k_max 18
_diffrn_reflns_limit_k_min -10
_diffrn_reflns_limit_l_max 62
_diffrn_reflns_limit_l_min -60
_diffrn_reflns_number 75304
_diffrn_reflns_theta_full 32.22
_diffrn_reflns_theta_max 32.22
_diffrn_reflns_theta_min 2.71
_exptl_absorpt_coefficient_mu 0.548
_exptl_absorpt_correction_type none
_exptl_crystal_colour red
_exptl_crystal_density_diffrn 1.436
_exptl_crystal_density_method 'not measured'
_exptl_crystal_description prism
_exptl_crystal_F_000 3720
_exptl_crystal_size_max 0.35
_exptl_crystal_size_mid 0.25
_exptl_crystal_size_min 0.22
_refine_diff_density_max 1.711
_refine_diff_density_min -1.251
_refine_diff_density_rms 0.093
_refine_ls_extinction_coef 0.00010(7)
_refine_ls_extinction_expression Fc^*^=kFc[1+0.001xFc^2^\l^3^/sin(2\q)]^-1/4^
_refine_ls_extinction_method SHELXL
_refine_ls_goodness_of_fit_ref 1.050
_refine_ls_hydrogen_treatment constr
_refine_ls_matrix_type full
_refine_ls_number_parameters 526
_refine_ls_number_reflns 13873
_refine_ls_number_restraints 0
_refine_ls_restrained_S_all 1.050
_refine_ls_R_factor_all 0.1090
_refine_ls_R_factor_gt 0.0650
_refine_ls_shift/su_max 0.037
_refine_ls_shift/su_mean 0.001
_refine_ls_structure_factor_coef Fsqd
_refine_ls_weighting_details 'calc w=1/[\s^2^(Fo^2^)+(0.0745P)^2^+6.9722P] where P=(Fo^2^+2Fc^2^)/3'
_refine_ls_weighting_scheme calc
_refine_ls_wR_factor_gt 0.1551
_refine_ls_wR_factor_ref 0.1648
_reflns_number_gt 8428
_reflns_number_total 13873
_reflns_threshold_expression >2sigma(I)
_cod_data_source_file om060989jsi20061026_065015.cif
_cod_data_source_block fpcf3
_cod_depositor_comments
;
The following automatic conversions were performed:

'_symmetry_cell_setting' value 'Orthorhombic' changed to
'orthorhombic' according to
/home/saulius/struct/CIF-dictionaries/cif_core.dic dictionary named
'cif_core.dic' version 2.4.1 from 2010-06-29.

Automatic conversion script
Id: cif_fix_values 1715 2011-07-08 13:25:40Z adriana 
;
_cod_original_sg_symbol_H-M Pbcn
_cod_database_code 4072742

loop_
_symmetry_equiv_pos_as_xyz
'x, y, z'
'-x+1/2, -y+1/2, z+1/2'
'x+1/2, -y+1/2, -z'
'-x, y, -z+1/2'
'-x, -y, -z'
'x-1/2, y-1/2, -z-1/2'
'-x-1/2, y-1/2, z'
'x, -y, z-1/2'

loop_
_atom_site_label
_atom_site_type_symbol
_atom_site_fract_x
_atom_site_fract_y
_atom_site_fract_z
_atom_site_U_iso_or_equiv
_atom_site_adp_type
_atom_site_occupancy
_atom_site_symmetry_multiplicity
_atom_site_calc_flag
_atom_site_refinement_flags
P3 P 0.5000 0.0000 0.0000 0.0272(2) Uani 1 2 d S
F4 F 0.5412(2) 0.1107(2) 0.00779(10) 0.1228(15) Uani 1 1 d .
F5 F 0.56473(15) -0.0561(2) 0.02347(6) 0.0616(7) Uani 1 1 d .
F6 F 0.43788(16) 0.0221(4) 0.02752(6) 0.1123(15) Uani 1 1 d .
P4 P 0.0000 0.47809(11) 0.2500 0.0353(3) Uani 1 2 d S
F7 F 0.04613(14) 0.3871(2) 0.22941(6) 0.0561(6) Uani 1 1 d .
F8 F -0.07588(12) 0.4781(2) 0.22559(5) 0.0483(5) Uani 1 1 d .
F9 F -0.04578(13) 0.57120(19) 0.27027(5) 0.0481(5) Uani 1 1 d .
Fe1 Fe 0.07714(2) 0.06539(3) 0.123482(8) 0.01562(9) Uani 1 1 d .
P1 P 0.05269(4) -0.08653(5) 0.094387(15) 0.01692(14) Uani 1 1 d .
P2 P 0.06513(4) -0.04813(5) 0.165124(15) 0.01657(13) Uani 1 1 d .
F1 F 0.65377(14) 0.0631(3) 0.09726(7) 0.0830(10) Uani 1 1 d .
F2 F 0.65492(13) -0.07304(18) 0.12790(6) 0.0579(6) Uani 1 1 d .
F3 F 0.65880(13) 0.0857(2) 0.14716(8) 0.0851(10) Uani 1 1 d .
C1 C 0.11280(18) 0.2217(2) 0.10802(7) 0.0228(5) Uani 1 1 d .
C2 C 0.08903(17) 0.2281(2) 0.14061(7) 0.0230(5) Uani 1 1 d .
C3 C 0.00259(17) 0.2007(2) 0.14253(7) 0.0231(6) Uani 1 1 d .
C4 C -0.02574(17) 0.1729(2) 0.11180(7) 0.0238(6) Uani 1 1 d .
C5 C 0.04296(18) 0.1870(2) 0.09016(7) 0.0247(6) Uani 1 1 d .
C6 C 0.19583(19) 0.2546(2) 0.09487(7) 0.0297(6) Uani 1 1 d .
H6A H 0.2323 0.2746 0.1119 0.045 Uiso 1 1 calc R
H6B H 0.1888 0.3155 0.0809 0.045 Uiso 1 1 calc R
H6C H 0.2195 0.1947 0.0834 0.045 Uiso 1 1 calc R
C7 C 0.14416(18) 0.2631(2) 0.16709(7) 0.0294(6) Uani 1 1 d .
H7A H 0.1137 0.2603 0.1866 0.044 Uiso 1 1 calc R
H7B H 0.1629 0.3362 0.1634 0.044 Uiso 1 1 calc R
H7C H 0.1913 0.2154 0.1683 0.044 Uiso 1 1 calc R
C8 C -0.05136(18) 0.2168(2) 0.17115(7) 0.0300(6) Uani 1 1 d .
H8A H -0.0171 0.2348 0.1890 0.045 Uiso 1 1 calc R
H8B H -0.0814 0.1510 0.1755 0.045 Uiso 1 1 calc R
H8C H -0.0900 0.2749 0.1673 0.045 Uiso 1 1 calc R
C9 C -0.11483(19) 0.1538(3) 0.10216(8) 0.0335(7) Uani 1 1 d .
H9A H -0.1170 0.1365 0.0801 0.050 Uiso 1 1 calc R
H9B H -0.1468 0.2184 0.1061 0.050 Uiso 1 1 calc R
H9C H -0.1374 0.0945 0.1142 0.050 Uiso 1 1 calc R
C10 C 0.0366(2) 0.1865(3) 0.05486(7) 0.0364(7) Uani 1 1 d .
H10A H -0.0169 0.1592 0.0487 0.055 Uiso 1 1 calc R
H10B H 0.0794 0.1406 0.0462 0.055 Uiso 1 1 calc R
H10C H 0.0435 0.2592 0.0470 0.055 Uiso 1 1 calc R
C11 C 0.06127(18) -0.2061(2) 0.12050(7) 0.0246(6) Uani 1 1 d .
H11A H 0.0060 -0.2319 0.1258 0.030 Uiso 1 1 calc R
H11B H 0.0902 -0.2641 0.1095 0.030 Uiso 1 1 calc R
C12 C 0.10860(17) -0.1777(2) 0.15085(6) 0.0207(5) Uani 1 1 d .
H12A H 0.1676 -0.1702 0.1466 0.025 Uiso 1 1 calc R
H12B H 0.1011 -0.2344 0.1665 0.025 Uiso 1 1 calc R
C13 C -0.04735(17) -0.1034(2) 0.07453(7) 0.0234(5) Uani 1 1 d .
C14 C -0.11737(18) -0.1408(3) 0.09063(8) 0.0326(7) Uani 1 1 d .
H14 H -0.1126 -0.1653 0.1113 0.039 Uiso 1 1 calc R
C15 C -0.1946(2) -0.1415(3) 0.07562(9) 0.0462(9) Uani 1 1 d .
H15 H -0.2413 -0.1657 0.0865 0.055 Uiso 1 1 calc R
C16 C -0.2026(2) -0.1069(4) 0.04483(10) 0.0550(11) Uani 1 1 d .
H16 H -0.2545 -0.1063 0.0351 0.066 Uiso 1 1 calc R
C17 C -0.1331(2) -0.0731(3) 0.02864(9) 0.0486(10) Uani 1 1 d .
H17 H -0.1381 -0.0512 0.0077 0.058 Uiso 1 1 calc R
C18 C -0.0557(2) -0.0714(3) 0.04304(7) 0.0327(7) Uani 1 1 d .
H18 H -0.0092 -0.0488 0.0317 0.039 Uiso 1 1 calc R
C19 C 0.12581(16) -0.1138(2) 0.06214(6) 0.0196(5) Uani 1 1 d .
C20 C 0.11685(18) -0.2105(2) 0.04514(7) 0.0256(6) Uani 1 1 d .
H20 H 0.0746 -0.2590 0.0503 0.031 Uiso 1 1 calc R
C21 C 0.1712(2) -0.2343(3) 0.02043(7) 0.0330(7) Uani 1 1 d .
H21 H 0.1647 -0.2981 0.0089 0.040 Uiso 1 1 calc R
C22 C 0.2354(2) -0.1623(3) 0.01299(7) 0.0341(7) Uani 1 1 d .
H22 H 0.2722 -0.1789 -0.0032 0.041 Uiso 1 1 calc R
C23 C 0.24440(19) -0.0662(2) 0.02966(6) 0.0283(6) Uani 1 1 d .
H23 H 0.2871 -0.0182 0.0246 0.034 Uiso 1 1 calc R
C24 C 0.18907(17) -0.0414(2) 0.05418(6) 0.0217(5) Uani 1 1 d .
H24 H 0.1946 0.0237 0.0652 0.026 Uiso 1 1 calc R
C25 C 0.12392(16) -0.0116(2) 0.20029(6) 0.0194(5) Uani 1 1 d .
C26 C 0.20483(19) -0.0455(3) 0.20484(7) 0.0357(7) Uani 1 1 d .
H26 H 0.2291 -0.0926 0.1903 0.043 Uiso 1 1 calc R
C27 C 0.2505(2) -0.0105(4) 0.23073(8) 0.0463(9) Uani 1 1 d .
H27 H 0.3046 -0.0357 0.2337 0.056 Uiso 1 1 calc R
C28 C 0.2164(2) 0.0608(3) 0.25180(7) 0.0406(8) Uani 1 1 d .
H28 H 0.2473 0.0851 0.2690 0.049 Uiso 1 1 calc R
C29 C 0.1365(3) 0.0962(3) 0.24751(9) 0.0527(10) Uani 1 1 d .
H29 H 0.1134 0.1459 0.2616 0.063 Uiso 1 1 calc R
C30 C 0.0896(2) 0.0583(3) 0.22218(8) 0.0451(9) Uani 1 1 d .
H30 H 0.0345 0.0804 0.2200 0.054 Uiso 1 1 calc R
C31 C -0.03440(16) -0.0934(2) 0.18131(6) 0.0215(5) Uani 1 1 d .
C32 C -0.03521(19) -0.1692(3) 0.20596(7) 0.0310(7) Uani 1 1 d .
H32 H 0.0148 -0.1910 0.2151 0.037 Uiso 1 1 calc R
C33 C -0.1094(2) -0.2123(3) 0.21701(8) 0.0379(8) Uani 1 1 d .
H33 H -0.1091 -0.2642 0.2330 0.045 Uiso 1 1 calc R
C34 C -0.1838(2) -0.1776(3) 0.20408(9) 0.0406(8) Uani 1 1 d .
H34 H -0.2338 -0.2052 0.2117 0.049 Uiso 1 1 calc R
C35 C -0.18460(19) -0.1020(3) 0.17984(8) 0.0368(7) Uani 1 1 d .
H35 H -0.2349 -0.0790 0.1712 0.044 Uiso 1 1 calc R
C36 C -0.10977(17) -0.0604(2) 0.16841(7) 0.0273(6) Uani 1 1 d .
H36 H -0.1103 -0.0101 0.1520 0.033 Uiso 1 1 calc R
C37 C 0.19212(17) 0.0335(2) 0.12745(6) 0.0193(5) Uani 1 1 d .
C38 C 0.26773(17) 0.0264(2) 0.12893(6) 0.0202(5) Uani 1 1 d .
C39 C 0.35717(16) 0.0249(2) 0.12833(6) 0.0188(5) Uani 1 1 d .
C40 C 0.40400(17) 0.0370(2) 0.15600(6) 0.0216(5) Uani 1 1 d .
H40 H 0.3770 0.0443 0.1753 0.026 Uiso 1 1 calc R
C41 C 0.49021(17) 0.0382(2) 0.15487(7) 0.0259(6) Uani 1 1 d .
H41 H 0.5210 0.0464 0.1733 0.031 Uiso 1 1 calc R
C42 C 0.53039(17) 0.0270(2) 0.12598(7) 0.0252(6) Uani 1 1 d .
C43 C 0.48554(18) 0.0141(2) 0.09828(7) 0.0268(6) Uani 1 1 d .
H43 H 0.5130 0.0063 0.0791 0.032 Uiso 1 1 calc R
C44 C 0.39942(17) 0.0129(2) 0.09951(7) 0.0232(5) Uani 1 1 d .
H44 H 0.3691 0.0039 0.0810 0.028 Uiso 1 1 calc R
C45 C 0.6235(2) 0.0271(3) 0.12470(8) 0.0372(7) Uani 1 1 d .

loop_
_atom_site_aniso_label
_atom_site_aniso_U_11
_atom_site_aniso_U_22
_atom_site_aniso_U_33
_atom_site_aniso_U_23
_atom_site_aniso_U_13
_atom_site_aniso_U_12
P3 0.0260(5) 0.0327(5) 0.0229(5) 0.0005(4) 0.0065(4) 0.0026(4)
F4 0.151(3) 0.0426(15) 0.175(4) 0.0013(19) -0.094(3) -0.0196(18)
F5 0.0680(16) 0.0695(15) 0.0472(13) -0.0025(12) -0.0161(11) 0.0312(12)
F6 0.0489(16) 0.256(5) 0.0322(13) 0.009(2) 0.0138(11) 0.024(2)
P4 0.0265(6) 0.0565(7) 0.0229(5) 0.000 0.0095(4) 0.000
F7 0.0482(13) 0.0658(14) 0.0543(14) -0.0254(12) 0.0096(10) 0.0037(11)
F8 0.0322(10) 0.0841(16) 0.0286(10) 0.0058(10) 0.0030(8) -0.0113(10)
F9 0.0422(11) 0.0685(14) 0.0336(11) -0.0022(10) 0.0111(9) 0.0137(10)
Fe1 0.01616(17) 0.01423(15) 0.01648(17) -0.00024(14) 0.00043(13) 0.00102(13)
P1 0.0191(3) 0.0168(3) 0.0149(3) -0.0004(2) -0.0021(2) 0.0007(2)
P2 0.0186(3) 0.0167(3) 0.0144(3) -0.0002(2) -0.0014(2) 0.0017(2)
F1 0.0275(11) 0.136(3) 0.086(2) 0.0575(18) 0.0111(12) 0.0022(14)
F2 0.0308(11) 0.0552(13) 0.0876(18) 0.0022(12) -0.0010(11) 0.0184(10)
F3 0.0234(11) 0.110(2) 0.122(3) -0.0619(19) -0.0037(13) -0.0081(12)
C1 0.0290(14) 0.0123(11) 0.0271(14) 0.0002(10) 0.0060(11) 0.0011(10)
C2 0.0261(14) 0.0148(11) 0.0280(14) -0.0029(10) 0.0058(11) 0.0004(10)
C3 0.0255(14) 0.0162(11) 0.0275(14) -0.0019(10) 0.0050(11) 0.0048(10)
C4 0.0247(13) 0.0170(12) 0.0298(15) 0.0037(10) -0.0008(11) 0.0074(10)
C5 0.0316(15) 0.0158(11) 0.0268(14) 0.0054(10) -0.0003(12) 0.0067(10)
C6 0.0354(16) 0.0190(12) 0.0348(16) 0.0011(11) 0.0125(13) -0.0040(11)
C7 0.0296(15) 0.0233(13) 0.0353(17) -0.0099(12) 0.0035(13) -0.0044(11)
C8 0.0279(15) 0.0283(14) 0.0339(16) -0.0047(12) 0.0116(13) 0.0037(12)
C9 0.0277(15) 0.0322(15) 0.0405(18) 0.0017(13) -0.0079(13) 0.0107(12)
C10 0.048(2) 0.0360(16) 0.0251(15) 0.0088(13) -0.0015(14) 0.0119(14)
C11 0.0330(15) 0.0166(11) 0.0244(14) -0.0005(10) -0.0060(11) -0.0040(10)
C12 0.0242(13) 0.0173(11) 0.0206(13) 0.0007(10) -0.0008(10) 0.0020(10)
C13 0.0211(13) 0.0265(13) 0.0225(13) -0.0071(10) -0.0032(11) 0.0008(10)
C14 0.0264(15) 0.0420(17) 0.0293(16) -0.0094(13) -0.0014(12) -0.0068(13)
C15 0.0238(16) 0.059(2) 0.055(2) -0.0244(19) -0.0013(15) -0.0078(15)
C16 0.0296(18) 0.079(3) 0.056(3) -0.034(2) -0.0215(17) 0.0121(18)
C17 0.0373(19) 0.075(3) 0.0337(18) -0.0151(18) -0.0183(15) 0.0214(18)
C18 0.0305(15) 0.0441(17) 0.0236(14) -0.0042(13) -0.0063(12) 0.0101(14)
C19 0.0196(12) 0.0219(12) 0.0174(12) -0.0023(10) -0.0041(10) 0.0061(10)
C20 0.0275(14) 0.0277(13) 0.0217(14) -0.0054(11) -0.0004(11) 0.0030(11)
C21 0.0383(17) 0.0363(16) 0.0245(15) -0.0111(13) 0.0025(13) 0.0047(13)
C22 0.0352(17) 0.0434(17) 0.0236(15) -0.0034(13) 0.0049(13) 0.0105(14)
C23 0.0286(14) 0.0346(15) 0.0217(13) 0.0033(12) 0.0010(11) 0.0019(12)
C24 0.0218(13) 0.0254(13) 0.0178(12) 0.0007(10) -0.0039(10) 0.0035(10)
C25 0.0237(13) 0.0223(12) 0.0122(11) -0.0005(9) -0.0023(10) -0.0017(10)
C26 0.0236(15) 0.061(2) 0.0224(14) -0.0095(14) -0.0035(11) 0.0070(14)
C27 0.0253(16) 0.084(3) 0.0293(17) -0.0088(18) -0.0095(14) -0.0041(17)
C28 0.0437(19) 0.058(2) 0.0204(14) -0.0074(15) -0.0067(13) -0.0179(17)
C29 0.065(3) 0.063(2) 0.0306(18) -0.0267(17) -0.0114(17) 0.012(2)
C30 0.0412(19) 0.062(2) 0.0316(17) -0.0220(17) -0.0103(14) 0.0203(17)
C31 0.0213(13) 0.0251(13) 0.0181(12) 0.0022(10) 0.0001(10) -0.0008(10)
C32 0.0298(16) 0.0384(16) 0.0248(14) 0.0114(12) -0.0034(12) -0.0029(13)
C33 0.0363(17) 0.0459(19) 0.0314(17) 0.0136(14) 0.0021(14) -0.0093(15)
C34 0.0290(16) 0.0484(19) 0.044(2) 0.0072(16) 0.0054(14) -0.0130(15)
C35 0.0210(14) 0.0440(18) 0.045(2) 0.0065(15) -0.0040(13) -0.0029(13)
C36 0.0226(13) 0.0302(14) 0.0290(15) 0.0028(12) -0.0017(11) -0.0005(11)
C37 0.0236(12) 0.0171(11) 0.0171(12) -0.0013(9) 0.0007(10) -0.0007(9)
C38 0.0245(13) 0.0183(11) 0.0177(12) -0.0009(9) -0.0011(10) -0.0006(10)
C39 0.0195(12) 0.0153(11) 0.0217(13) -0.0001(9) -0.0011(10) 0.0011(9)
C40 0.0238(13) 0.0202(12) 0.0208(13) 0.0019(10) -0.0015(10) 0.0011(10)
C41 0.0224(13) 0.0275(13) 0.0278(14) 0.0055(11) -0.0062(11) 0.0007(11)
C42 0.0193(12) 0.0220(12) 0.0344(16) 0.0016(11) -0.0009(11) 0.0041(10)
C43 0.0253(14) 0.0273(14) 0.0280(15) -0.0041(11) 0.0048(12) 0.0015(11)
C44 0.0244(13) 0.0236(13) 0.0216(13) -0.0037(10) -0.0003(11) -0.0013(10)
C45 0.0233(14) 0.0419(17) 0.047(2) 0.0016(15) -0.0015(14) 0.0051(13)

loop_
_atom_type_symbol
_atom_type_description
_atom_type_scat_dispersion_real
_atom_type_scat_dispersion_imag
_atom_type_scat_source
C C 0.0033 0.0016 'International Tables Vol C Tables 4.2.6.8 and 6.1.1.4'
H H 0.0000 0.0000 'International Tables Vol C Tables 4.2.6.8 and 6.1.1.4'
F F 0.0171 0.0103 'International Tables Vol C Tables 4.2.6.8 and 6.1.1.4'
P P 0.1023 0.0942 'International Tables Vol C Tables 4.2.6.8 and 6.1.1.4'
Fe Fe 0.3463 0.8444 'International Tables Vol C Tables 4.2.6.8 and 6.1.1.4'

loop_
_geom_angle_atom_site_label_1
_geom_angle_atom_site_label_2
_geom_angle_atom_site_label_3
_geom_angle
_geom_angle_site_symmetry_1
_geom_angle_site_symmetry_3
F4 P3 F4 180.0(3) . 5_655
F4 P3 F6 87.8(2) . .
F4 P3 F6 92.2(2) 5_655 .
F4 P3 F6 92.2(2) . 5_655
F4 P3 F6 87.8(2) 5_655 5_655
F6 P3 F6 180.00(18) . 5_655
F4 P3 F5 91.83(15) . 5_655
F4 P3 F5 88.17(15) 5_655 5_655
F6 P3 F5 88.45(14) . 5_655
F6 P3 F5 91.55(14) 5_655 5_655
F4 P3 F5 88.17(15) . .
F4 P3 F5 91.83(15) 5_655 .
F6 P3 F5 91.55(14) . .
F6 P3 F5 88.45(14) 5_655 .
F5 P3 F5 180.0(2) 5_655 .
F8 P4 F8 180.0(2) 4 .
F8 P4 F7 89.92(12) 4 .
F8 P4 F7 90.05(12) . .
F8 P4 F7 90.05(12) 4 4
F8 P4 F7 89.92(12) . 4
F7 P4 F7 91.32(19) . 4
F8 P4 F9 89.78(12) 4 4
F8 P4 F9 90.24(11) . 4
F7 P4 F9 89.69(12) . 4
F7 P4 F9 178.98(14) 4 4
F8 P4 F9 90.24(11) 4 .
F8 P4 F9 89.78(12) . .
F7 P4 F9 178.98(15) . .
F7 P4 F9 89.69(12) 4 .
F9 P4 F9 89.30(17) 4 .
C37 Fe1 C1 87.18(11) . .
C37 Fe1 C5 117.09(11) . .
C1 Fe1 C5 39.14(11) . .
C37 Fe1 C2 94.36(11) . .
C1 Fe1 C2 39.48(10) . .
C5 Fe1 C2 65.84(11) . .
C37 Fe1 C4 152.48(11) . .
C1 Fe1 C4 65.30(11) . .
C5 Fe1 C4 39.24(10) . .
C2 Fe1 C4 64.92(11) . .
C37 Fe1 C3 130.80(11) . .
C1 Fe1 C3 64.76(10) . .
C5 Fe1 C3 64.66(10) . .
C2 Fe1 C3 38.49(10) . .
C4 Fe1 C3 37.87(11) . .
C37 Fe1 P2 83.48(8) . .
C1 Fe1 P2 145.99(8) . .
C5 Fe1 P2 158.50(8) . .
C2 Fe1 P2 108.73(8) . .
C4 Fe1 P2 119.25(8) . .
C3 Fe1 P2 97.71(8) . .
C37 Fe1 P1 92.68(8) . .
C1 Fe1 P1 128.86(8) . .
C5 Fe1 P1 99.96(8) . .
C2 Fe1 P1 165.79(8) . .
C4 Fe1 P1 104.17(8) . .
C3 Fe1 P1 136.49(8) . .
P2 Fe1 P1 84.31(3) . .
C13 P1 C19 101.58(12) . .
C13 P1 C11 104.57(13) . .
C19 P1 C11 104.68(13) . .
C13 P1 Fe1 119.68(9) . .
C19 P1 Fe1 116.34(9) . .
C11 P1 Fe1 108.47(9) . .
C25 P2 C31 102.87(12) . .
C25 P2 C12 106.57(12) . .
C31 P2 C12 101.06(12) . .
C25 P2 Fe1 116.25(9) . .
C31 P2 Fe1 123.80(9) . .
C12 P2 Fe1 104.24(9) . .
C5 C1 C2 108.6(2) . .
C5 C1 C6 125.9(3) . .
C2 C1 C6 125.4(3) . .
C5 C1 Fe1 71.12(15) . .
C2 C1 Fe1 71.25(14) . .
C6 C1 Fe1 127.01(18) . .
C3 C2 C1 107.5(2) . .
C3 C2 C7 126.9(3) . .
C1 C2 C7 125.5(2) . .
C3 C2 Fe1 73.30(15) . .
C1 C2 Fe1 69.26(14) . .
C7 C2 Fe1 125.34(19) . .
C4 C3 C2 108.4(2) . .
C4 C3 C8 125.8(3) . .
C2 C3 C8 125.1(3) . .
C4 C3 Fe1 69.95(14) . .
C2 C3 Fe1 68.21(14) . .
C8 C3 Fe1 135.07(19) . .
C3 C4 C5 107.9(2) . .
C3 C4 C9 126.2(3) . .
C5 C4 C9 124.9(3) . .
C3 C4 Fe1 72.18(15) . .
C5 C4 Fe1 68.64(14) . .
C9 C4 Fe1 133.59(19) . .
C1 C5 C4 107.6(2) . .
C1 C5 C10 125.9(3) . .
C4 C5 C10 125.5(3) . .
C1 C5 Fe1 69.74(15) . .
C4 C5 Fe1 72.12(15) . .
C10 C5 Fe1 132.6(2) . .
C1 C6 H6A 109.5 . .
C1 C6 H6B 109.5 . .
H6A C6 H6B 109.5 . .
C1 C6 H6C 109.5 . .
H6A C6 H6C 109.5 . .
H6B C6 H6C 109.5 . .
C2 C7 H7A 109.5 . .
C2 C7 H7B 109.5 . .
H7A C7 H7B 109.5 . .
C2 C7 H7C 109.5 . .
H7A C7 H7C 109.5 . .
H7B C7 H7C 109.5 . .
C3 C8 H8A 109.5 . .
C3 C8 H8B 109.5 . .
H8A C8 H8B 109.5 . .
C3 C8 H8C 109.5 . .
H8A C8 H8C 109.5 . .
H8B C8 H8C 109.5 . .
C4 C9 H9A 109.5 . .
C4 C9 H9B 109.5 . .
H9A C9 H9B 109.5 . .
C4 C9 H9C 109.5 . .
H9A C9 H9C 109.5 . .
H9B C9 H9C 109.5 . .
C5 C10 H10A 109.5 . .
C5 C10 H10B 109.5 . .
H10A C10 H10B 109.5 . .
C5 C10 H10C 109.5 . .
H10A C10 H10C 109.5 . .
H10B C10 H10C 109.5 . .
C12 C11 P1 111.04(17) . .
C12 C11 H11A 109.4 . .
P1 C11 H11A 109.4 . .
C12 C11 H11B 109.4 . .
P1 C11 H11B 109.4 . .
H11A C11 H11B 108.0 . .
C11 C12 P2 106.45(18) . .
C11 C12 H12A 110.4 . .
P2 C12 H12A 110.4 . .
C11 C12 H12B 110.4 . .
P2 C12 H12B 110.4 . .
H12A C12 H12B 108.6 . .
C14 C13 C18 118.8(3) . .
C14 C13 P1 121.5(2) . .
C18 C13 P1 119.5(2) . .
C13 C14 C15 119.8(3) . .
C13 C14 H14 120.1 . .
C15 C14 H14 120.1 . .
C16 C15 C14 120.8(3) . .
C16 C15 H15 119.6 . .
C14 C15 H15 119.6 . .
C17 C16 C15 119.3(3) . .
C17 C16 H16 120.3 . .
C15 C16 H16 120.3 . .
C16 C17 C18 120.9(4) . .
C16 C17 H17 119.5 . .
C18 C17 H17 119.5 . .
C17 C18 C13 120.2(3) . .
C17 C18 H18 119.9 . .
C13 C18 H18 119.9 . .
C24 C19 C20 119.6(2) . .
C24 C19 P1 122.1(2) . .
C20 C19 P1 118.2(2) . .
C21 C20 C19 120.0(3) . .
C21 C20 H20 120.0 . .
C19 C20 H20 120.0 . .
C20 C21 C22 120.0(3) . .
C20 C21 H21 120.0 . .
C22 C21 H21 120.0 . .
C23 C22 C21 120.3(3) . .
C23 C22 H22 119.9 . .
C21 C22 H22 119.9 . .
C22 C23 C24 119.8(3) . .
C22 C23 H23 120.1 . .
C24 C23 H23 120.1 . .
C19 C24 C23 120.3(3) . .
C19 C24 H24 119.9 . .
C23 C24 H24 119.9 . .
C30 C25 C26 118.2(3) . .
C30 C25 P2 119.7(2) . .
C26 C25 P2 122.0(2) . .
C25 C26 C27 121.1(3) . .
C25 C26 H26 119.5 . .
C27 C26 H26 119.5 . .
C28 C27 C26 120.1(3) . .
C28 C27 H27 119.9 . .
C26 C27 H27 119.9 . .
C27 C28 C29 119.6(3) . .
C27 C28 H28 120.2 . .
C29 C28 H28 120.2 . .
C28 C29 C30 120.3(3) . .
C28 C29 H29 119.8 . .
C30 C29 H29 119.8 . .
C25 C30 C29 120.6(3) . .
C25 C30 H30 119.7 . .
C29 C30 H30 119.7 . .
C36 C31 C32 118.7(3) . .
C36 C31 P2 121.8(2) . .
C32 C31 P2 119.4(2) . .
C33 C32 C31 121.0(3) . .
C33 C32 H32 119.5 . .
C31 C32 H32 119.5 . .
C34 C33 C32 119.5(3) . .
C34 C33 H33 120.3 . .
C32 C33 H33 120.3 . .
C33 C34 C35 120.5(3) . .
C33 C34 H34 119.7 . .
C35 C34 H34 119.7 . .
C34 C35 C36 119.7(3) . .
C34 C35 H35 120.1 . .
C36 C35 H35 120.1 . .
C31 C36 C35 120.6(3) . .
C31 C36 H36 119.7 . .
C35 C36 H36 119.7 . .
C38 C37 Fe1 171.9(2) . .
C37 C38 C39 174.8(3) . .
C40 C39 C44 118.6(2) . .
C40 C39 C38 121.4(2) . .
C44 C39 C38 120.0(2) . .
C41 C40 C39 120.6(3) . .
C41 C40 H40 119.7 . .
C39 C40 H40 119.7 . .
C40 C41 C42 119.6(3) . .
C40 C41 H41 120.2 . .
C42 C41 H41 120.2 . .
C43 C42 C41 121.0(3) . .
C43 C42 C45 119.3(3) . .
C41 C42 C45 119.7(3) . .
C44 C43 C42 119.3(3) . .
C44 C43 H43 120.4 . .
C42 C43 H43 120.4 . .
C43 C44 C39 121.0(3) . .
C43 C44 H44 119.5 . .
C39 C44 H44 119.5 . .
F3 C45 F1 106.8(3) . .
F3 C45 F2 105.5(3) . .
F1 C45 F2 104.8(3) . .
F3 C45 C42 113.8(3) . .
F1 C45 C42 113.3(3) . .
F2 C45 C42 111.9(3) . .

loop_
_geom_bond_atom_site_label_1
_geom_bond_atom_site_label_2
_geom_bond_distance
_geom_bond_site_symmetry_2
P3 F4 1.548(3) .
P3 F4 1.548(3) 5_655
P3 F6 1.558(2) .
P3 F6 1.558(2) 5_655
P3 F5 1.595(2) 5_655
P3 F5 1.595(2) .
P4 F8 1.598(2) 4
P4 F8 1.598(2) .
P4 F7 1.600(2) .
P4 F7 1.600(2) 4
P4 F9 1.608(2) 4
P4 F9 1.608(2) .
Fe1 C37 1.896(3) .
Fe1 C1 2.109(2) .
Fe1 C5 2.127(3) .
Fe1 C2 2.135(3) .
Fe1 C4 2.173(3) .
Fe1 C3 2.203(3) .
Fe1 P2 2.2565(7) .
Fe1 P1 2.2708(7) .
P1 C13 1.826(3) .
P1 C19 1.832(3) .
P1 C11 1.843(3) .
P2 C25 1.820(3) .
P2 C31 1.827(3) .
P2 C12 1.841(3) .
F1 C45 1.335(4) .
F2 C45 1.337(4) .
F3 C45 1.321(4) .
C1 C5 1.419(4) .
C1 C2 1.434(4) .
C1 C6 1.501(4) .
C2 C3 1.431(4) .
C2 C7 1.492(4) .
C3 C4 1.420(4) .
C3 C8 1.503(4) .
C4 C5 1.445(4) .
C4 C9 1.507(4) .
C5 C10 1.498(4) .
C6 H6A 0.9600 .
C6 H6B 0.9600 .
C6 H6C 0.9600 .
C7 H7A 0.9600 .
C7 H7B 0.9600 .
C7 H7C 0.9600 .
C8 H8A 0.9600 .
C8 H8B 0.9600 .
C8 H8C 0.9600 .
C9 H9A 0.9600 .
C9 H9B 0.9600 .
C9 H9C 0.9600 .
C10 H10A 0.9600 .
C10 H10B 0.9600 .
C10 H10C 0.9600 .
C11 C12 1.533(4) .
C11 H11A 0.9700 .
C11 H11B 0.9700 .
C12 H12A 0.9700 .
C12 H12B 0.9700 .
C13 C14 1.394(4) .
C13 C18 1.397(4) .
C14 C15 1.394(4) .
C14 H14 0.9300 .
C15 C16 1.377(6) .
C15 H15 0.9300 .
C16 C17 1.374(6) .
C16 H16 0.9300 .
C17 C18 1.384(4) .
C17 H17 0.9300 .
C18 H18 0.9300 .
C19 C24 1.392(4) .
C19 C20 1.396(4) .
C20 C21 1.394(4) .
C20 H20 0.9300 .
C21 C22 1.395(4) .
C21 H21 0.9300 .
C22 C23 1.383(4) .
C22 H22 0.9300 .
C23 C24 1.400(4) .
C23 H23 0.9300 .
C24 H24 0.9300 .
C25 C30 1.379(4) .
C25 C26 1.379(4) .
C26 C27 1.388(4) .
C26 H26 0.9300 .
C27 C28 1.365(5) .
C27 H27 0.9300 .
C28 C29 1.368(5) .
C28 H28 0.9300 .
C29 C30 1.391(5) .
C29 H29 0.9300 .
C30 H30 0.9300 .
C31 C36 1.389(4) .
C31 C32 1.399(4) .
C32 C33 1.385(4) .
C32 H32 0.9300 .
C33 C34 1.384(5) .
C33 H33 0.9300 .
C34 C35 1.384(5) .
C34 H34 0.9300 .
C35 C36 1.393(4) .
C35 H35 0.9300 .
C36 H36 0.9300 .
C37 C38 1.220(4) .
C38 C39 1.437(4) .
C39 C40 1.400(4) .
C39 C44 1.404(4) .
C40 C41 1.386(4) .
C40 H40 0.9300 .
C41 C42 1.390(4) .
C41 H41 0.9300 .
C42 C43 1.386(4) .
C42 C45 1.497(4) .
C43 C44 1.385(4) .
C43 H43 0.9300 .
C44 H44 0.9300 .

loop_
_geom_torsion_atom_site_label_1
_geom_torsion_atom_site_label_2
_geom_torsion_atom_site_label_3
_geom_torsion_atom_site_label_4
_geom_torsion
C37 Fe1 P1 C13 -169.09(13)
C1 Fe1 P1 C13 -80.54(15)
C5 Fe1 P1 C13 -50.98(14)
C2 Fe1 P1 C13 -49.4(3)
C4 Fe1 P1 C13 -11.03(14)
C3 Fe1 P1 C13 12.52(16)
P2 Fe1 P1 C13 107.74(11)
C37 Fe1 P1 C19 -46.40(12)
C1 Fe1 P1 C19 42.14(14)
C5 Fe1 P1 C19 71.71(12)
C2 Fe1 P1 C19 73.3(3)
C4 Fe1 P1 C19 111.65(12)
C3 Fe1 P1 C19 135.21(14)
P2 Fe1 P1 C19 -129.58(9)
C37 Fe1 P1 C11 71.20(13)
C1 Fe1 P1 C11 159.74(14)
C5 Fe1 P1 C11 -170.69(13)
C2 Fe1 P1 C11 -169.1(3)
C4 Fe1 P1 C11 -130.75(13)
C3 Fe1 P1 C11 -107.19(15)
P2 Fe1 P1 C11 -11.97(10)
C37 Fe1 P2 C25 57.63(12)
C1 Fe1 P2 C25 -17.44(17)
C5 Fe1 P2 C25 -106.2(2)
C2 Fe1 P2 C25 -34.79(13)
C4 Fe1 P2 C25 -105.94(13)
C3 Fe1 P2 C25 -72.78(12)
P1 Fe1 P2 C25 150.99(10)
C37 Fe1 P2 C31 -173.40(13)
C1 Fe1 P2 C31 111.54(17)
C5 Fe1 P2 C31 22.8(3)
C2 Fe1 P2 C31 94.19(14)
C4 Fe1 P2 C31 23.04(14)
C3 Fe1 P2 C31 56.19(13)
P1 Fe1 P2 C31 -80.03(11)
C37 Fe1 P2 C12 -59.32(12)
C1 Fe1 P2 C12 -134.39(16)
C5 Fe1 P2 C12 136.8(2)
C2 Fe1 P2 C12 -151.73(12)
C4 Fe1 P2 C12 137.12(12)
C3 Fe1 P2 C12 170.27(12)
P1 Fe1 P2 C12 34.05(9)
C37 Fe1 C1 C5 141.52(17)
C2 Fe1 C1 C5 -118.1(2)
C4 Fe1 C1 C5 -38.25(16)
C3 Fe1 C1 C5 -80.19(17)
P2 Fe1 C1 C5 -144.51(15)
P1 Fe1 C1 C5 50.34(18)
C37 Fe1 C1 C2 -100.34(17)
C5 Fe1 C1 C2 118.1(2)
C4 Fe1 C1 C2 79.89(17)
C3 Fe1 C1 C2 37.95(16)
P2 Fe1 C1 C2 -26.4(2)
P1 Fe1 C1 C2 168.48(13)
C37 Fe1 C1 C6 20.3(3)
C5 Fe1 C1 C6 -121.2(3)
C2 Fe1 C1 C6 120.7(3)
C4 Fe1 C1 C6 -159.4(3)
C3 Fe1 C1 C6 158.6(3)
P2 Fe1 C1 C6 94.3(3)
P1 Fe1 C1 C6 -70.9(3)
C5 C1 C2 C3 -2.1(3)
C6 C1 C2 C3 173.6(2)
Fe1 C1 C2 C3 -63.81(17)
C5 C1 C2 C7 -179.0(2)
C6 C1 C2 C7 -3.3(4)
Fe1 C1 C2 C7 119.3(3)
C5 C1 C2 Fe1 61.67(17)
C6 C1 C2 Fe1 -122.6(3)
C37 Fe1 C2 C3 -163.13(17)
C1 Fe1 C2 C3 116.7(2)
C5 Fe1 C2 C3 79.07(17)
C4 Fe1 C2 C3 35.73(16)
P2 Fe1 C2 C3 -78.54(16)
P1 Fe1 C2 C3 77.4(4)
C37 Fe1 C2 C1 80.21(17)
C5 Fe1 C2 C1 -37.59(16)
C4 Fe1 C2 C1 -80.94(17)
C3 Fe1 C2 C1 -116.7(2)
P2 Fe1 C2 C1 164.79(14)
P1 Fe1 C2 C1 -39.3(4)
C37 Fe1 C2 C7 -39.3(2)
C1 Fe1 C2 C7 -119.5(3)
C5 Fe1 C2 C7 -157.1(3)
C4 Fe1 C2 C7 159.5(3)
C3 Fe1 C2 C7 123.8(3)
P2 Fe1 C2 C7 45.3(2)
P1 Fe1 C2 C7 -158.8(2)
C1 C2 C3 C4 2.6(3)
C7 C2 C3 C4 179.5(2)
Fe1 C2 C3 C4 -58.53(18)
C1 C2 C3 C8 -168.2(2)
C7 C2 C3 C8 8.6(4)
Fe1 C2 C3 C8 130.6(3)
C1 C2 C3 Fe1 61.18(17)
C7 C2 C3 Fe1 -122.0(3)
C37 Fe1 C3 C4 142.99(17)
C1 Fe1 C3 C4 81.59(18)
C5 Fe1 C3 C4 38.10(16)
C2 Fe1 C3 C4 120.5(2)
P2 Fe1 C3 C4 -128.99(15)
P1 Fe1 C3 C4 -39.1(2)
C37 Fe1 C3 C2 22.5(2)
C1 Fe1 C3 C2 -38.92(16)
C5 Fe1 C3 C2 -82.41(18)
C4 Fe1 C3 C2 -120.5(2)
P2 Fe1 C3 C2 110.51(15)
P1 Fe1 C3 C2 -159.64(13)
C37 Fe1 C3 C8 -95.9(3)
C1 Fe1 C3 C8 -157.3(3)
C5 Fe1 C3 C8 159.2(3)
C2 Fe1 C3 C8 -118.4(4)
C4 Fe1 C3 C8 121.1(4)
P2 Fe1 C3 C8 -7.9(3)
P1 Fe1 C3 C8 82.0(3)
C2 C3 C4 C5 -2.2(3)
C8 C3 C4 C5 168.6(2)
Fe1 C3 C4 C5 -59.62(17)
C2 C3 C4 C9 -171.1(2)
C8 C3 C4 C9 -0.3(4)
Fe1 C3 C4 C9 131.5(3)
C2 C3 C4 Fe1 57.47(18)
C8 C3 C4 Fe1 -131.8(3)
C37 Fe1 C4 C3 -80.5(3)
C1 Fe1 C4 C3 -80.03(17)
C5 Fe1 C4 C3 -118.2(2)
C2 Fe1 C4 C3 -36.30(16)
P2 Fe1 C4 C3 61.99(17)
P1 Fe1 C4 C3 153.38(14)
C37 Fe1 C4 C5 37.6(3)
C1 Fe1 C4 C5 38.15(16)
C2 Fe1 C4 C5 81.87(17)
C3 Fe1 C4 C5 118.2(2)
P2 Fe1 C4 C5 -179.84(13)
P1 Fe1 C4 C5 -88.45(16)
C37 Fe1 C4 C9 156.1(3)
C1 Fe1 C4 C9 156.6(3)
C5 Fe1 C4 C9 118.5(4)
C2 Fe1 C4 C9 -159.6(3)
C3 Fe1 C4 C9 -123.3(4)
P2 Fe1 C4 C9 -61.4(3)
P1 Fe1 C4 C9 30.0(3)
C2 C1 C5 C4 0.8(3)
C6 C1 C5 C4 -174.9(2)
Fe1 C1 C5 C4 62.58(17)
C2 C1 C5 C10 169.7(3)
C6 C1 C5 C10 -6.0(4)
Fe1 C1 C5 C10 -128.5(3)
C2 C1 C5 Fe1 -61.75(17)
C6 C1 C5 Fe1 122.5(3)
C3 C4 C5 C1 0.8(3)
C9 C4 C5 C1 169.9(2)
Fe1 C4 C5 C1 -61.05(17)
C3 C4 C5 C10 -168.1(3)
C9 C4 C5 C10 0.9(4)
Fe1 C4 C5 C10 130.0(3)
C3 C4 C5 Fe1 61.86(18)
C9 C4 C5 Fe1 -129.0(3)
C37 Fe1 C5 C1 -44.27(19)
C2 Fe1 C5 C1 37.92(16)
C4 Fe1 C5 C1 117.2(2)
C3 Fe1 C5 C1 80.47(17)
P2 Fe1 C5 C1 117.6(2)
P1 Fe1 C5 C1 -142.51(15)
C37 Fe1 C5 C4 -161.52(16)
C1 Fe1 C5 C4 -117.2(2)
C2 Fe1 C5 C4 -79.33(17)
C3 Fe1 C5 C4 -36.78(16)
P2 Fe1 C5 C4 0.4(3)
P1 Fe1 C5 C4 100.24(15)
C37 Fe1 C5 C10 76.4(3)
C1 Fe1 C5 C10 120.6(4)
C2 Fe1 C5 C10 158.6(3)
C4 Fe1 C5 C10 -122.1(4)
C3 Fe1 C5 C10 -158.9(3)
P2 Fe1 C5 C10 -121.7(3)
P1 Fe1 C5 C10 -21.9(3)
C13 P1 C11 C12 -147.0(2)
C19 P1 C11 C12 106.6(2)
Fe1 P1 C11 C12 -18.3(2)
P1 C11 C12 P2 45.9(2)
C25 P2 C12 C11 -177.82(18)
C31 P2 C12 C11 75.0(2)
Fe1 P2 C12 C11 -54.34(18)
C19 P1 C13 C14 149.1(2)
C11 P1 C13 C14 40.5(3)
Fe1 P1 C13 C14 -81.2(3)
C19 P1 C13 C18 -35.2(3)
C11 P1 C13 C18 -143.8(2)
Fe1 P1 C13 C18 94.5(2)
C18 C13 C14 C15 -2.6(4)
P1 C13 C14 C15 173.1(2)
C13 C14 C15 C16 0.8(5)
C14 C15 C16 C17 1.2(6)
C15 C16 C17 C18 -1.4(6)
C16 C17 C18 C13 -0.4(5)
C14 C13 C18 C17 2.5(4)
P1 C13 C18 C17 -173.4(3)
C13 P1 C19 C24 126.8(2)
C11 P1 C19 C24 -124.6(2)
Fe1 P1 C19 C24 -4.9(2)
C13 P1 C19 C20 -53.0(2)
C11 P1 C19 C20 55.6(2)
Fe1 P1 C19 C20 175.29(18)
C24 C19 C20 C21 0.2(4)
P1 C19 C20 C21 180.0(2)
C19 C20 C21 C22 1.0(5)
C20 C21 C22 C23 -1.2(5)
C21 C22 C23 C24 0.2(4)
C20 C19 C24 C23 -1.2(4)
P1 C19 C24 C23 179.0(2)
C22 C23 C24 C19 1.0(4)
C31 P2 C25 C30 -51.8(3)
C12 P2 C25 C30 -157.7(3)
Fe1 P2 C25 C30 86.7(3)
C31 P2 C25 C26 132.9(3)
C12 P2 C25 C26 27.0(3)
Fe1 P2 C25 C26 -88.6(3)
C30 C25 C26 C27 0.1(5)
P2 C25 C26 C27 175.4(3)
C25 C26 C27 C28 -1.7(6)
C26 C27 C28 C29 1.0(6)
C27 C28 C29 C30 1.2(6)
C26 C25 C30 C29 2.2(5)
P2 C25 C30 C29 -173.3(3)
C28 C29 C30 C25 -2.9(6)
C25 P2 C31 C36 134.9(2)
C12 P2 C31 C36 -115.0(2)
Fe1 P2 C31 C36 0.6(3)
C25 P2 C31 C32 -49.6(3)
C12 P2 C31 C32 60.4(3)
Fe1 P2 C31 C32 176.07(19)
C36 C31 C32 C33 1.2(5)
P2 C31 C32 C33 -174.5(3)
C31 C32 C33 C34 -1.8(5)
C32 C33 C34 C35 1.3(6)
C33 C34 C35 C36 -0.1(5)
C32 C31 C36 C35 0.1(4)
P2 C31 C36 C35 175.6(2)
C34 C35 C36 C31 -0.6(5)
C1 Fe1 C37 C38 3.5(16)
C5 Fe1 C37 C38 29.6(17)
C2 Fe1 C37 C38 -35.4(16)
C4 Fe1 C37 C38 3.9(18)
C3 Fe1 C37 C38 -49.2(17)
P2 Fe1 C37 C38 -143.8(16)
P1 Fe1 C37 C38 132.3(16)
Fe1 C37 C38 C39 -34(4)
C37 C38 C39 C40 132(3)
C37 C38 C39 C44 -47(3)
C44 C39 C40 C41 0.7(4)
C38 C39 C40 C41 -178.3(2)
C39 C40 C41 C42 -0.2(4)
C40 C41 C42 C43 -0.3(4)
C40 C41 C42 C45 -179.4(3)
C41 C42 C43 C44 0.3(4)
C45 C42 C43 C44 179.3(3)
C42 C43 C44 C39 0.2(4)
C40 C39 C44 C43 -0.7(4)
C38 C39 C44 C43 178.3(3)
C43 C42 C45 F3 150.9(3)
C41 C42 C45 F3 -30.0(4)
C43 C42 C45 F1 28.7(4)
C41 C42 C45 F1 -152.3(3)
C43 C42 C45 F2 -89.6(4)
C41 C42 C45 F2 89.5(4)
